data_4344622
loop_
_publ_author_name
'Delgado, Mayra'
'Ziegler, Joshua M.'
'Seda, Takele'
'Zakharov, Lev N.'
'Gilbertson, John D.'

_publ_section_title
;
 Pyridinediimine Iron Complexes with Pendant Redox-Inactive Metals Located
 in the Secondary Coordination Sphere.
;
_journal_issue 2
_journal_name_full 'Inorganic chemistry'
_journal_page_first 555
_journal_page_last 557
_journal_paper_doi 10.1021/acs.inorgchem.5b02544
_journal_volume 55
_journal_year 2016
_chemical_formula_sum 'C34 H47 Fe N3 O7'
_chemical_formula_weight 665.59
_chemical_name_systematic
;
 ?
;
_space_group_crystal_system triclinic
_space_group_IT_number 2
_space_group_name_Hall '-P 1'
_space_group_name_H-M_alt 'P -1'
_symmetry_space_group_name_Hall '-P 1'
_symmetry_space_group_name_H-M 'P -1'
_atom_sites_solution_hydrogens geom
_audit_creation_method SHELXL-2013
_cell_angle_alpha 114.394(3)
_cell_angle_beta 103.191(4)
_cell_angle_gamma 90.234(4)
_cell_formula_units_Z 2
_cell_length_a 8.6642(17)
_cell_length_b 13.636(3)
_cell_length_c 16.314(3)
_cell_measurement_reflns_used 4481
_cell_measurement_temperature 173(2)
_cell_measurement_theta_max 21.45
_cell_measurement_theta_min 2.48
_cell_volume 1698.5(6)
_computing_cell_refinement 'Bruker SAINT'
_computing_data_collection 'Bruker APEX2'
_computing_data_reduction 'Bruker SAINT'
_computing_molecular_graphics 'Bruker SHELXTL'
_computing_publication_material 'Bruker SHELXTL'
_computing_structure_refinement 'SHELXL-2013 (Sheldrick 2013)'
_computing_structure_solution 'SHELXS-97 (Sheldrick 2008)'
_diffrn_ambient_temperature 173(2)
_diffrn_measured_fraction_theta_full 0.970
_diffrn_measured_fraction_theta_max 1.000
_diffrn_measurement_device_type 'Bruker APEX-II CCD'
_diffrn_measurement_method '\f and \w scans'
_diffrn_radiation_type MoK\a
_diffrn_radiation_wavelength 0.71073
_diffrn_reflns_av_R_equivalents 0.0992
_diffrn_reflns_av_unetI/netI 0.0744
_diffrn_reflns_laue_measured_fraction_full 0.970
_diffrn_reflns_laue_measured_fraction_max 1.000
_diffrn_reflns_limit_h_max 10
_diffrn_reflns_limit_h_min -10
_diffrn_reflns_limit_k_max 16
_diffrn_reflns_limit_k_min -16
_diffrn_reflns_limit_l_max 19
_diffrn_reflns_limit_l_min -19
_diffrn_reflns_number 33984
_diffrn_reflns_point_group_measured_fraction_full 0.970
_diffrn_reflns_point_group_measured_fraction_max 1.000
_diffrn_reflns_theta_full 25.242
_diffrn_reflns_theta_max 24.999
_diffrn_reflns_theta_min 1.416
_diffrn_source 'sealed tube and triumph'
_exptl_absorpt_coefficient_mu 0.494
_exptl_absorpt_correction_T_max 0.7457
_exptl_absorpt_correction_T_min 0.6722
_exptl_absorpt_correction_type multi-scan
_exptl_absorpt_process_details SADABS
_exptl_crystal_colour dark-brown
_exptl_crystal_density_diffrn 1.301
_exptl_crystal_description plate
_exptl_crystal_F_000 708
_exptl_crystal_size_max 0.190
_exptl_crystal_size_mid 0.180
_exptl_crystal_size_min 0.050
_refine_diff_density_max 1.147
_refine_diff_density_min -0.492
_refine_diff_density_rms 0.071
_refine_ls_extinction_method none
_refine_ls_goodness_of_fit_ref 1.006
_refine_ls_hydrogen_treatment constr
_refine_ls_matrix_type full
_refine_ls_number_parameters 406
_refine_ls_number_reflns 5980
_refine_ls_number_restraints 0
_refine_ls_restrained_S_all 1.006
_refine_ls_R_factor_all 0.0962
_refine_ls_R_factor_gt 0.0575
_refine_ls_shift/su_max 0.000
_refine_ls_shift/su_mean 0.000
_refine_ls_structure_factor_coef Fsqd
_refine_ls_weighting_details 'w=1/[\s^2^(Fo^2^)+(0.0674P)^2^+2.4846P] where P=(Fo^2^+2Fc^2^)/3'
_refine_ls_weighting_scheme calc
_refine_ls_wR_factor_gt 0.1331
_refine_ls_wR_factor_ref 0.1565
_reflns_Friedel_coverage 0.000
_reflns_number_gt 4150
_reflns_number_total 5980
_reflns_threshold_expression 'I > 2\s(I)'
_cod_data_source_file ic5b02544_si_002.cif
_cod_data_source_block mo_g173_0m
_cod_original_cell_volume 1698.6(6)
_cod_database_code 4344622
_shelx_space_group_comment
;
The symmetry employed for this shelxl refinement is uniquely defined
by the following loop, which should always be used as a source of
symmetry information in preference to the above space-group names.
They are only intended as comments.
;
_shelx_estimated_absorpt_t_min 0.912
_shelx_estimated_absorpt_t_max 0.976
_shelxl_version_number 2013-4

loop_
_space_group_symop_operation_xyz
'x, y, z'
'-x, -y, -z'

loop_
_atom_site_label
_atom_site_type_symbol
_atom_site_fract_x
_atom_site_fract_y
_atom_site_fract_z
_atom_site_U_iso_or_equiv
_atom_site_adp_type
_atom_site_occupancy
_atom_site_site_symmetry_order
_atom_site_calc_flag
_atom_site_refinement_flags_posn
_atom_site_refinement_flags_adp
Fe1 Fe -0.13667(6) 0.70486(4) 0.66960(4) 0.02455(18) Uani 1 1 d . .
O1 O 0.1103(4) 0.8891(3) 0.7874(3) 0.0586(10) Uani 1 1 d . .
O2 O 0.0003(4) 0.6331(3) 0.5075(2) 0.0477(8) Uani 1 1 d . .
O3 O 0.4508(4) 0.6418(3) 0.8649(2) 0.0573(9) Uani 1 1 d . .
O4 O 0.7306(4) 0.7241(3) 1.0216(2) 0.0520(9) Uani 1 1 d . .
O5 O 0.6592(4) 0.7295(3) 1.1889(3) 0.0673(11) Uani 1 1 d . .
O6 O 0.3379(4) 0.6423(3) 1.0735(2) 0.0567(9) Uani 1 1 d . .
O7 O 0.1339(4) 0.5979(2) 0.8925(2) 0.0432(8) Uani 1 1 d . .
N1 N -0.3082(4) 0.7916(2) 0.6479(2) 0.0254(7) Uani 1 1 d . .
N2 N -0.3150(4) 0.6123(2) 0.6465(2) 0.0233(7) Uani 1 1 d . .
N3 N -0.0361(4) 0.5975(3) 0.7094(2) 0.0268(7) Uani 1 1 d . .
C1 C -0.6042(5) 0.7937(3) 0.5930(3) 0.0359(10) Uani 1 1 d . .
H1A H -0.5730 0.8660 0.5989 0.054 Uiso 1 1 calc R U
H1B H -0.6729 0.7999 0.6346 0.054 Uiso 1 1 calc R U
H1C H -0.6624 0.7481 0.5286 0.054 Uiso 1 1 calc R U
C2 C -0.4571(4) 0.7434(3) 0.6190(3) 0.0248(9) Uani 1 1 d . .
C3 C -0.4655(4) 0.6376(3) 0.6170(3) 0.0238(8) Uani 1 1 d . .
C4 C -0.5999(5) 0.5652(3) 0.5939(3) 0.0291(9) Uani 1 1 d . .
H4A H -0.7034 0.5814 0.5717 0.035 Uiso 1 1 calc R U
C5 C -0.5801(5) 0.4694(3) 0.6039(3) 0.0353(10) Uani 1 1 d . .
H5A H -0.6707 0.4202 0.5894 0.042 Uiso 1 1 calc R U
C6 C -0.4280(5) 0.4448(3) 0.6351(3) 0.0323(10) Uani 1 1 d . .
H6A H -0.4152 0.3792 0.6420 0.039 Uiso 1 1 calc R U
C7 C -0.2954(5) 0.5165(3) 0.6561(3) 0.0262(9) Uani 1 1 d . .
C8 C -0.1291(5) 0.5104(3) 0.6921(3) 0.0279(9) Uani 1 1 d . .
C9 C -0.0754(5) 0.4114(3) 0.7047(3) 0.0395(11) Uani 1 1 d . .
H9A H 0.0405 0.4217 0.7298 0.059 Uiso 1 1 calc R U
H9B H -0.1044 0.3479 0.6446 0.059 Uiso 1 1 calc R U
H9C H -0.1276 0.4003 0.7481 0.059 Uiso 1 1 calc R U
C10 C 0.1369(4) 0.6073(4) 0.7500(3) 0.0325(10) Uani 1 1 d . .
H10A H 0.1946 0.6450 0.7236 0.039 Uiso 1 1 calc R U
H10B H 0.1720 0.5340 0.7333 0.039 Uiso 1 1 calc R U
C11 C 0.1795(5) 0.6699(3) 0.8560(3) 0.0332(10) Uani 1 1 d . .
H11A H 0.1125 0.7314 0.8718 0.040 Uiso 1 1 calc R U
C12 C 0.3510(5) 0.7167(5) 0.8958(4) 0.0553(14) Uani 1 1 d . .
H12A H 0.3686 0.7767 0.8786 0.066 Uiso 1 1 calc R U
H12B H 0.3756 0.7469 0.9645 0.066 Uiso 1 1 calc R U
C13 C 0.6064(6) 0.6869(4) 0.8664(4) 0.0503(13) Uani 1 1 d . .
H13A H 0.6716 0.6265 0.8441 0.060 Uiso 1 1 calc R U
H13B H 0.5888 0.7200 0.8217 0.060 Uiso 1 1 calc R U
C14 C 0.6982(6) 0.7680(4) 0.9565(4) 0.0528(13) Uani 1 1 d . .
H14A H 0.7997 0.7937 0.9499 0.063 Uiso 1 1 calc R U
H14B H 0.6372 0.8309 0.9786 0.063 Uiso 1 1 calc R U
C15 C 0.8055(6) 0.8046(4) 1.1155(4) 0.0520(13) Uani 1 1 d . .
H15A H 0.7440 0.8680 1.1319 0.062 Uiso 1 1 calc R U
H15B H 0.9152 0.8296 1.1191 0.062 Uiso 1 1 calc R U
C16 C 0.8098(6) 0.7554(6) 1.1811(4) 0.0742(18) Uani 1 1 d . .
H16A H 0.8635 0.6886 1.1605 0.089 Uiso 1 1 calc R U
H16B H 0.8745 0.8063 1.2432 0.089 Uiso 1 1 calc R U
C17 C 0.6027(7) 0.6193(5) 1.1369(5) 0.0681(16) Uani 1 1 d . .
H17A H 0.6659 0.5759 1.1654 0.082 Uiso 1 1 calc R U
H17B H 0.6152 0.5953 1.0728 0.082 Uiso 1 1 calc R U
C18 C 0.4293(6) 0.6013(5) 1.1338(4) 0.0592(15) Uani 1 1 d . .
H18A H 0.3963 0.5229 1.1107 0.071 Uiso 1 1 calc R U
H18B H 0.4124 0.6392 1.1970 0.071 Uiso 1 1 calc R U
C19 C 0.1736(6) 0.6024(4) 1.0447(4) 0.0495(12) Uani 1 1 d . .
H19A H 0.1268 0.6264 1.0990 0.059 Uiso 1 1 calc R U
H19B H 0.1598 0.5223 1.0137 0.059 Uiso 1 1 calc R U
C20 C 0.0946(6) 0.6478(4) 0.9786(4) 0.0516(13) Uani 1 1 d . .
H20A H -0.0225 0.6372 0.9684 0.062 Uiso 1 1 calc R U
H20B H 0.1279 0.7266 1.0062 0.062 Uiso 1 1 calc R U
C21 C -0.2832(4) 0.9038(3) 0.6639(3) 0.0254(9) Uani 1 1 d . .
C22 C -0.2875(4) 0.9853(3) 0.7512(3) 0.0303(9) Uani 1 1 d . .
C23 C -0.2620(5) 1.0930(3) 0.7662(3) 0.0367(10) Uani 1 1 d . .
H23A H -0.2672 1.1491 0.8241 0.044 Uiso 1 1 calc R U
C24 C -0.2292(5) 1.1197(3) 0.6987(3) 0.0398(11) Uani 1 1 d . .
H24A H -0.2109 1.1937 0.7108 0.048 Uiso 1 1 calc R U
C25 C -0.2227(5) 1.0392(3) 0.6133(3) 0.0383(11) Uani 1 1 d . .
H25A H -0.1983 1.0586 0.5677 0.046 Uiso 1 1 calc R U
C26 C -0.2517(4) 0.9298(3) 0.5936(3) 0.0307(9) Uani 1 1 d . .
C27 C -0.3203(5) 0.9603(3) 0.8294(3) 0.0377(10) Uani 1 1 d . .
H27A H -0.3299 0.8798 0.8074 0.045 Uiso 1 1 calc R U
C28 C -0.1853(6) 1.0095(4) 0.9184(3) 0.0515(13) Uani 1 1 d . .
H28A H -0.2117 0.9910 0.9661 0.077 Uiso 1 1 calc R U
H28B H -0.1720 1.0884 0.9409 0.077 Uiso 1 1 calc R U
H28C H -0.0859 0.9804 0.9054 0.077 Uiso 1 1 calc R U
C29 C -0.4778(6) 0.9993(5) 0.8513(4) 0.0630(16) Uani 1 1 d . .
H29A H -0.4956 0.9823 0.9014 0.095 Uiso 1 1 calc R U
H29B H -0.5657 0.9627 0.7956 0.095 Uiso 1 1 calc R U
H29C H -0.4731 1.0778 0.8708 0.095 Uiso 1 1 calc R U
C30 C -0.2549(5) 0.8431(3) 0.4967(3) 0.0374(10) Uani 1 1 d . .
H30A H -0.2683 0.7707 0.4976 0.045 Uiso 1 1 calc R U
C31 C -0.1001(7) 0.8512(4) 0.4692(4) 0.0605(15) Uani 1 1 d . .
H31A H -0.0099 0.8474 0.5161 0.091 Uiso 1 1 calc R U
H31C H -0.0866 0.9203 0.4650 0.091 Uiso 1 1 calc R U
H31D H -0.1044 0.7912 0.4087 0.091 Uiso 1 1 calc R U
C32 C -0.3986(6) 0.8490(4) 0.4236(3) 0.0568(14) Uani 1 1 d . .
H32A H -0.3987 0.7928 0.3620 0.085 Uiso 1 1 calc R U
H32B H -0.3906 0.9204 0.4231 0.085 Uiso 1 1 calc R U
H32C H -0.4978 0.8375 0.4393 0.085 Uiso 1 1 calc R U
C33 C 0.0113(5) 0.8173(4) 0.7425(3) 0.0371(11) Uani 1 1 d . .
C34 C -0.0561(5) 0.6635(3) 0.5706(3) 0.0308(10) Uani 1 1 d . .

loop_
_atom_site_aniso_label
_atom_site_aniso_U_11
_atom_site_aniso_U_22
_atom_site_aniso_U_33
_atom_site_aniso_U_23
_atom_site_aniso_U_13
_atom_site_aniso_U_12
Fe1 0.0192(3) 0.0227(3) 0.0306(4) 0.0113(3) 0.0042(2) 0.0017(2)
O1 0.0365(18) 0.040(2) 0.079(3) 0.0178(19) -0.0082(18) -0.0101(16)
O2 0.0448(19) 0.065(2) 0.046(2) 0.0279(18) 0.0248(17) 0.0198(17)
O3 0.055(2) 0.052(2) 0.056(2) 0.0188(18) 0.0060(18) 0.0092(18)
O4 0.0435(19) 0.063(2) 0.058(2) 0.036(2) 0.0099(17) 0.0069(17)
O5 0.051(2) 0.087(3) 0.052(2) 0.018(2) 0.0123(18) -0.001(2)
O6 0.050(2) 0.060(2) 0.064(2) 0.036(2) 0.0040(18) 0.0023(17)
O7 0.0471(18) 0.0405(18) 0.0365(19) 0.0136(15) 0.0056(15) 0.0043(15)
N1 0.0238(16) 0.0210(17) 0.030(2) 0.0105(15) 0.0038(14) 0.0011(13)
N2 0.0254(16) 0.0197(16) 0.0242(19) 0.0089(14) 0.0059(14) 0.0013(13)
N3 0.0285(17) 0.0261(18) 0.0251(19) 0.0108(15) 0.0054(14) 0.0057(14)
C1 0.023(2) 0.037(2) 0.045(3) 0.017(2) 0.0043(19) 0.0061(18)
C2 0.0206(19) 0.027(2) 0.024(2) 0.0074(18) 0.0057(16) 0.0034(16)
C3 0.0232(19) 0.027(2) 0.017(2) 0.0054(17) 0.0041(16) 0.0007(16)
C4 0.025(2) 0.030(2) 0.028(2) 0.0078(19) 0.0071(17) -0.0030(17)
C5 0.034(2) 0.032(2) 0.030(3) 0.004(2) 0.0073(19) -0.0133(19)
C6 0.045(3) 0.025(2) 0.025(2) 0.0076(19) 0.0108(19) -0.0033(18)
C7 0.034(2) 0.020(2) 0.020(2) 0.0056(17) 0.0053(17) -0.0020(17)
C8 0.039(2) 0.025(2) 0.019(2) 0.0089(18) 0.0057(18) 0.0072(18)
C9 0.050(3) 0.034(2) 0.041(3) 0.022(2) 0.012(2) 0.012(2)
C10 0.025(2) 0.041(2) 0.033(3) 0.018(2) 0.0063(18) 0.0100(18)
C11 0.031(2) 0.035(2) 0.033(3) 0.014(2) 0.0060(19) 0.0037(18)
C12 0.039(3) 0.079(4) 0.040(3) 0.020(3) 0.005(2) 0.010(3)
C13 0.042(3) 0.070(4) 0.050(3) 0.033(3) 0.017(2) 0.006(3)
C14 0.037(3) 0.068(4) 0.062(4) 0.036(3) 0.013(3) 0.007(2)
C15 0.032(2) 0.056(3) 0.050(3) 0.010(3) 0.001(2) -0.001(2)
C16 0.045(3) 0.118(6) 0.065(4) 0.046(4) 0.010(3) 0.004(3)
C17 0.059(4) 0.063(4) 0.081(5) 0.036(4) 0.006(3) 0.015(3)
C18 0.059(3) 0.068(4) 0.061(4) 0.045(3) 0.000(3) 0.001(3)
C19 0.049(3) 0.056(3) 0.048(3) 0.027(3) 0.011(2) -0.002(2)
C20 0.057(3) 0.055(3) 0.053(3) 0.027(3) 0.026(3) 0.024(3)
C21 0.0199(19) 0.025(2) 0.033(2) 0.0151(19) 0.0046(17) 0.0043(16)
C22 0.023(2) 0.028(2) 0.037(3) 0.014(2) 0.0017(18) 0.0022(17)
C23 0.036(2) 0.026(2) 0.037(3) 0.008(2) 0.000(2) 0.0030(18)
C24 0.043(3) 0.023(2) 0.049(3) 0.017(2) 0.000(2) 0.0007(19)
C25 0.039(2) 0.034(2) 0.046(3) 0.023(2) 0.007(2) 0.002(2)
C26 0.024(2) 0.029(2) 0.037(3) 0.014(2) 0.0027(18) 0.0045(17)
C27 0.048(3) 0.026(2) 0.036(3) 0.009(2) 0.014(2) 0.0004(19)
C28 0.063(3) 0.049(3) 0.043(3) 0.023(3) 0.007(3) 0.000(3)
C29 0.052(3) 0.076(4) 0.051(4) 0.013(3) 0.022(3) 0.001(3)
C30 0.050(3) 0.028(2) 0.041(3) 0.018(2) 0.018(2) 0.007(2)
C31 0.072(4) 0.052(3) 0.077(4) 0.033(3) 0.045(3) 0.018(3)
C32 0.072(4) 0.049(3) 0.037(3) 0.013(3) 0.002(3) 0.006(3)
C33 0.027(2) 0.035(3) 0.050(3) 0.021(2) 0.004(2) 0.008(2)
C34 0.024(2) 0.032(2) 0.036(3) 0.018(2) -0.0007(19) 0.0015(17)

loop_
_atom_type_symbol
_atom_type_description
_atom_type_scat_dispersion_real
_atom_type_scat_dispersion_imag
_atom_type_scat_source
C C 0.0033 0.0016 'International Tables Vol C Tables 4.2.6.8 and 6.1.1.4'
H H 0.0000 0.0000 'International Tables Vol C Tables 4.2.6.8 and 6.1.1.4'
N N 0.0061 0.0033 'International Tables Vol C Tables 4.2.6.8 and 6.1.1.4'
O O 0.0106 0.0060 'International Tables Vol C Tables 4.2.6.8 and 6.1.1.4'
Fe Fe 0.3463 0.8444 'International Tables Vol C Tables 4.2.6.8 and 6.1.1.4'

loop_
_geom_angle_atom_site_label_1
_geom_angle_atom_site_label_2
_geom_angle_atom_site_label_3
_geom_angle
C34 Fe1 C33 95.56(19)
C34 Fe1 N2 111.21(16)
C33 Fe1 N2 153.18(17)
C34 Fe1 N1 105.28(16)
C33 Fe1 N1 95.88(16)
N2 Fe1 N1 79.22(13)
C34 Fe1 N3 93.54(15)
C33 Fe1 N3 97.72(16)
N2 Fe1 N3 79.47(13)
N1 Fe1 N3 155.54(13)
C12 O3 C13 114.3(4)
C14 O4 C15 113.0(4)
C16 O5 C17 113.1(5)
C18 O6 C19 112.4(4)
C20 O7 C11 115.7(3)
C2 N1 C21 118.9(3)
C2 N1 Fe1 116.7(2)
C21 N1 Fe1 124.4(2)
C3 N2 C7 120.6(3)
C3 N2 Fe1 119.8(2)
C7 N2 Fe1 119.6(2)
C8 N3 C10 120.3(3)
C8 N3 Fe1 116.9(3)
C10 N3 Fe1 122.6(3)
C2 C1 H1A 109.5
C2 C1 H1B 109.5
H1A C1 H1B 109.5
C2 C1 H1C 109.5
H1A C1 H1C 109.5
H1B C1 H1C 109.5
N1 C2 C3 112.9(3)
N1 C2 C1 124.9(3)
C3 C2 C1 122.2(3)
N2 C3 C4 120.3(3)
N2 C3 C2 110.6(3)
C4 C3 C2 129.1(3)
C5 C4 C3 119.1(4)
C5 C4 H4A 120.5
C3 C4 H4A 120.5
C4 C5 C6 120.5(4)
C4 C5 H5A 119.8
C6 C5 H5A 119.8
C7 C6 C5 119.8(4)
C7 C6 H6A 120.1
C5 C6 H6A 120.1
N2 C7 C6 119.8(4)
N2 C7 C8 110.5(3)
C6 C7 C8 129.6(4)
N3 C8 C7 112.9(3)
N3 C8 C9 126.3(4)
C7 C8 C9 120.8(4)
C8 C9 H9A 109.5
C8 C9 H9B 109.5
H9A C9 H9B 109.5
C8 C9 H9C 109.5
H9A C9 H9C 109.5
H9B C9 H9C 109.5
N3 C10 C11 111.6(3)
N3 C10 H10A 109.3
C11 C10 H10A 109.3
N3 C10 H10B 109.3
C11 C10 H10B 109.3
H10A C10 H10B 108.0
O7 C11 C12 113.4(4)
O7 C11 C10 107.0(3)
C12 C11 C10 112.7(4)
O7 C11 H11A 107.8
C12 C11 H11A 107.8
C10 C11 H11A 107.8
O3 C12 C11 112.0(4)
O3 C12 H12A 109.2
C11 C12 H12A 109.2
O3 C12 H12B 109.2
C11 C12 H12B 109.2
H12A C12 H12B 107.9
C14 C13 O3 115.9(4)
C14 C13 H13A 108.3
O3 C13 H13A 108.3
C14 C13 H13B 108.3
O3 C13 H13B 108.3
H13A C13 H13B 107.4
O4 C14 C13 110.5(4)
O4 C14 H14A 109.5
C13 C14 H14A 109.5
O4 C14 H14B 109.5
C13 C14 H14B 109.5
H14A C14 H14B 108.1
O4 C15 C16 109.0(5)
O4 C15 H15A 109.9
C16 C15 H15A 109.9
O4 C15 H15B 109.9
C16 C15 H15B 109.9
H15A C15 H15B 108.3
O5 C16 C15 113.8(5)
O5 C16 H16A 108.8
C15 C16 H16A 108.8
O5 C16 H16B 108.8
C15 C16 H16B 108.8
H16A C16 H16B 107.7
O5 C17 C18 110.0(5)
O5 C17 H17A 109.7
C18 C17 H17A 109.7
O5 C17 H17B 109.7
C18 C17 H17B 109.7
H17A C17 H17B 108.2
O6 C18 C17 108.2(4)
O6 C18 H18A 110.1
C17 C18 H18A 110.1
O6 C18 H18B 110.1
C17 C18 H18B 110.1
H18A C18 H18B 108.4
O6 C19 C20 106.4(4)
O6 C19 H19A 110.5
C20 C19 H19A 110.5
O6 C19 H19B 110.5
C20 C19 H19B 110.5
H19A C19 H19B 108.6
O7 C20 C19 111.7(4)
O7 C20 H20A 109.3
C19 C20 H20A 109.3
O7 C20 H20B 109.3
C19 C20 H20B 109.3
H20A C20 H20B 107.9
C22 C21 C26 121.2(4)
C22 C21 N1 118.6(3)
C26 C21 N1 120.1(3)
C23 C22 C21 118.2(4)
C23 C22 C27 119.1(4)
C21 C22 C27 122.7(4)
C24 C23 C22 121.3(4)
C24 C23 H23A 119.3
C22 C23 H23A 119.3
C23 C24 C25 120.3(4)
C23 C24 H24A 119.8
C25 C24 H24A 119.8
C24 C25 C26 120.8(4)
C24 C25 H25A 119.6
C26 C25 H25A 119.6
C25 C26 C21 118.1(4)
C25 C26 C30 119.6(4)
C21 C26 C30 122.2(4)
C28 C27 C29 109.4(4)
C28 C27 C22 112.6(4)
C29 C27 C22 111.3(4)
C28 C27 H27A 107.8
C29 C27 H27A 107.8
C22 C27 H27A 107.8
C27 C28 H28A 109.5
C27 C28 H28B 109.5
H28A C28 H28B 109.5
C27 C28 H28C 109.5
H28A C28 H28C 109.5
H28B C28 H28C 109.5
C27 C29 H29A 109.5
C27 C29 H29B 109.5
H29A C29 H29B 109.5
C27 C29 H29C 109.5
H29A C29 H29C 109.5
H29B C29 H29C 109.5
C31 C30 C26 112.2(4)
C31 C30 C32 110.3(4)
C26 C30 C32 110.7(4)
C31 C30 H30A 107.8
C26 C30 H30A 107.8
C32 C30 H30A 107.8
C30 C31 H31A 109.5
C30 C31 H31C 109.5
H31A C31 H31C 109.5
C30 C31 H31D 109.5
H31A C31 H31D 109.5
H31C C31 H31D 109.5
C30 C32 H32A 109.5
C30 C32 H32B 109.5
H32A C32 H32B 109.5
C30 C32 H32C 109.5
H32A C32 H32C 109.5
H32B C32 H32C 109.5
O1 C33 Fe1 177.6(4)
O2 C34 Fe1 176.7(4)

loop_
_geom_bond_atom_site_label_1
_geom_bond_atom_site_label_2
_geom_bond_distance
Fe1 C34 1.784(4)
Fe1 C33 1.787(5)
Fe1 N2 1.857(3)
Fe1 N1 1.964(3)
Fe1 N3 1.965(3)
O1 C33 1.159(5)
O2 C34 1.162(5)
O3 C12 1.351(6)
O3 C13 1.471(5)
O4 C14 1.397(6)
O4 C15 1.458(6)
O5 C16 1.398(6)
O5 C17 1.402(7)
O6 C18 1.419(6)
O6 C19 1.422(6)
O7 C20 1.407(5)
O7 C11 1.437(5)
N1 C2 1.333(5)
N1 C21 1.447(5)
N2 C3 1.380(5)
N2 C7 1.384(5)
N3 C8 1.323(5)
N3 C10 1.475(5)
C1 C2 1.509(5)
C1 H1A 0.9800
C1 H1B 0.9800
C1 H1C 0.9800
C2 C3 1.431(5)
C3 C4 1.399(5)
C4 C5 1.389(6)
C4 H4A 0.9500
C5 C6 1.395(6)
C5 H5A 0.9500
C6 C7 1.389(5)
C6 H6A 0.9500
C7 C8 1.444(5)
C8 C9 1.507(5)
C9 H9A 0.9800
C9 H9B 0.9800
C9 H9C 0.9800
C10 C11 1.530(6)
C10 H10A 0.9900
C10 H10B 0.9900
C11 C12 1.498(6)
C11 H11A 1.0000
C12 H12A 0.9900
C12 H12B 0.9900
C13 C14 1.460(7)
C13 H13A 0.9900
C13 H13B 0.9900
C14 H14A 0.9900
C14 H14B 0.9900
C15 C16 1.473(7)
C15 H15A 0.9900
C15 H15B 0.9900
C16 H16A 0.9900
C16 H16B 0.9900
C17 C18 1.508(7)
C17 H17A 0.9900
C17 H17B 0.9900
C18 H18A 0.9900
C18 H18B 0.9900
C19 C20 1.494(7)
C19 H19A 0.9900
C19 H19B 0.9900
C20 H20A 0.9900
C20 H20B 0.9900
C21 C22 1.408(6)
C21 C26 1.413(6)
C22 C23 1.393(6)
C22 C27 1.532(6)
C23 C24 1.378(6)
C23 H23A 0.9500
C24 C25 1.387(6)
C24 H24A 0.9500
C25 C26 1.399(6)
C25 H25A 0.9500
C26 C30 1.527(6)
C27 C28 1.530(7)
C27 C29 1.532(6)
C27 H27A 1.0000
C28 H28A 0.9800
C28 H28B 0.9800
C28 H28C 0.9800
C29 H29A 0.9800
C29 H29B 0.9800
C29 H29C 0.9800
C30 C31 1.526(6)
C30 C32 1.544(6)
C30 H30A 1.0000
C31 H31A 0.9800
C31 H31C 0.9800
C31 H31D 0.9800
C32 H32A 0.9800
C32 H32B 0.9800
C32 H32C 0.9800
